data_4301146
loop_
_publ_author_name
'Rigoberto Barrios-Francisco'
'Juventino J. Garc\'ia'

_publ_section_title
;
Stereoselective Hydrogenation of Aromatic Alkynes Using Water,
Triethylsilane, or Methanol, Mediated and Catalyzed by Ni(0) Complexes
;
_journal_name_full 'Inorganic Chemistry'
_journal_page_first 386
_journal_page_last 393
_journal_paper_doi 10.1021/ic801823x
_journal_volume 48
_journal_year 2009
_chemical_formula_sum 'C30 H48 Ni O0.5 P2'
_chemical_formula_weight 537.33
_chemical_name_systematic
; 
 ? 
;
_space_group_IT_number 14
_symmetry_cell_setting monoclinic
_symmetry_space_group_name_Hall '-P 2ybc'
_symmetry_space_group_name_H-M 'P 1 21/c 1'
_atom_sites_solution_hydrogens geom
_atom_sites_solution_primary direct
_atom_sites_solution_secondary difmap
_audit_creation_method SHELXL-97
_cell_angle_alpha 90.00
_cell_angle_beta 94.364(3)
_cell_angle_gamma 90.00
_cell_formula_units_Z 4
_cell_length_a 11.2062(15)
_cell_length_b 15.874(2)
_cell_length_c 16.660(2)
_cell_measurement_temperature 100(2)
_cell_volume 2955.0(6)
_computing_cell_refinement 'Bruker SMART'
_computing_data_collection 'Bruker SMART'
_computing_data_reduction 'Bruker SAINT'
_computing_molecular_graphics 'Bruker SHELXTL'
_computing_publication_material 'Bruker SHELXTL'
_computing_structure_refinement 'SHELXL-97 (Sheldrick, 1997)'
_computing_structure_solution 'SHELXS-97 (Sheldrick, 1990)'
_diffrn_ambient_temperature 100(2)
_diffrn_measured_fraction_theta_full 0.999
_diffrn_measured_fraction_theta_max 0.999
_diffrn_measurement_device_type 'CCD area detector'
_diffrn_measurement_method 'phi and omega scans'
_diffrn_radiation_monochromator graphite
_diffrn_radiation_source 'fine-focus sealed tube'
_diffrn_radiation_type MoK\a
_diffrn_radiation_wavelength 0.71073
_diffrn_reflns_av_R_equivalents 0.0590
_diffrn_reflns_av_sigmaI/netI 0.0775
_diffrn_reflns_limit_h_max 12
_diffrn_reflns_limit_h_min -13
_diffrn_reflns_limit_k_max 18
_diffrn_reflns_limit_k_min -18
_diffrn_reflns_limit_l_max 16
_diffrn_reflns_limit_l_min -19
_diffrn_reflns_number 13604
_diffrn_reflns_theta_full 25.00
_diffrn_reflns_theta_max 25.00
_diffrn_reflns_theta_min 1.77
_exptl_absorpt_coefficient_mu 0.783
_exptl_crystal_colour orange
_exptl_crystal_density_diffrn 1.208
_exptl_crystal_density_method 'not measured'
_exptl_crystal_description block
_exptl_crystal_F_000 1160
_exptl_crystal_size_max 0.23
_exptl_crystal_size_mid 0.21
_exptl_crystal_size_min 0.16
_refine_diff_density_max 0.557
_refine_diff_density_min -0.487
_refine_diff_density_rms 0.078
_refine_ls_extinction_method none
_refine_ls_goodness_of_fit_ref 1.155
_refine_ls_hydrogen_treatment mixed
_refine_ls_matrix_type full
_refine_ls_number_parameters 371
_refine_ls_number_reflns 5189
_refine_ls_number_restraints 173
_refine_ls_restrained_S_all 1.138
_refine_ls_R_factor_all 0.0887
_refine_ls_R_factor_gt 0.0688
_refine_ls_shift/su_max 0.001
_refine_ls_shift/su_mean 0.000
_refine_ls_structure_factor_coef Fsqd
_refine_ls_weighting_details 'calc w=1/[\s^2^(Fo^2^)+(0.0460P)^2^+1.9135P] where P=(Fo^2^+2Fc^2^)/3'
_refine_ls_weighting_scheme calc
_refine_ls_wR_factor_gt 0.1310
_refine_ls_wR_factor_ref 0.1386
_reflns_number_gt 4187
_reflns_number_total 5189
_reflns_threshold_expression >2sigma(I)
_cod_data_source_file ic801823x_si_002.cif
_cod_data_source_block rbf703
_cod_depositor_comments
;
The following automatic conversions were performed:
'_symmetry_cell_setting' value 'Monoclinic' changed to 'monoclinic'
according to '/home/saulius/struct/CIF-dictionaries/cif_core.dic'
dictionary named 'cif_core.dic' version 2.4.1 from 2010-06-29.

Automatic conversion script
Id: cif_fix_enum 1527 2010-12-29 10:47:43Z saulius 
;
_cod_original_cell_volume 2955.0(7)
_cod_original_sg_symbol_H-M 'P 21/c'
_cod_original_formula_sum 'C30 H48 Ni O0.50 P2'
_cod_database_code 4301146

loop_
_symmetry_equiv_pos_as_xyz
'x, y, z'
'-x, y+1/2, -z+1/2'
'-x, -y, -z'
'x, -y-1/2, z-1/2'

loop_
_atom_site_label
_atom_site_type_symbol
_atom_site_fract_x
_atom_site_fract_y
_atom_site_fract_z
_atom_site_U_iso_or_equiv
_atom_site_adp_type
_atom_site_occupancy
_atom_site_symmetry_multiplicity
_atom_site_calc_flag
_atom_site_refinement_flags
_atom_site_disorder_assembly
_atom_site_disorder_group
Ni1 Ni 0.40488(5) 0.79850(3) 0.80428(3) 0.02032(17) Uani 1 1 d . . .
P1 P 0.50466(10) 0.77963(7) 0.91828(7) 0.0250(3) Uani 1 1 d . . .
P2 P 0.26604(10) 0.86537(7) 0.85961(7) 0.0247(3) Uani 1 1 d . . .
C1 C 0.5980(4) 0.8053(3) 0.7041(2) 0.0310(11) Uani 1 1 d . . .
C2 C 0.6011(4) 0.8887(3) 0.6772(3) 0.0382(12) Uani 1 1 d . . .
H2 H 0.5279 0.9166 0.6619 0.046 Uiso 1 1 calc R . .
C3 C 0.7073(5) 0.9316(3) 0.6722(3) 0.0473(14) Uani 1 1 d . . .
H3 H 0.7061 0.9887 0.6551 0.057 Uiso 1 1 calc R . .
C4 C 0.8148(5) 0.8923(4) 0.6918(3) 0.0535(16) Uani 1 1 d . . .
H4 H 0.8880 0.9216 0.6879 0.064 Uiso 1 1 calc R . .
C5 C 0.8150(5) 0.8096(4) 0.7171(3) 0.0494(15) Uani 1 1 d . . .
H5 H 0.8888 0.7817 0.7306 0.059 Uiso 1 1 calc R . .
C6 C 0.7084(4) 0.7673(3) 0.7230(3) 0.0372(12) Uani 1 1 d . . .
H6 H 0.7105 0.7103 0.7406 0.045 Uiso 1 1 calc R . .
C7 C 0.4880(4) 0.7561(3) 0.7118(2) 0.0249(10) Uani 1 1 d . . .
H7 H 0.4950 0.7014 0.7349 0.030 Uiso 1 1 calc R . .
C8 C 0.3715(4) 0.7865(3) 0.6863(2) 0.0253(10) Uani 1 1 d . . .
H8 H 0.3612 0.8455 0.6794 0.030 Uiso 1 1 calc R . .
C9 C 0.2666(4) 0.7319(3) 0.6699(2) 0.0255(10) Uani 1 1 d . . .
C10 C 0.2653(4) 0.6460(3) 0.6880(3) 0.0339(12) Uani 1 1 d . . .
H10 H 0.3359 0.6200 0.7116 0.041 Uiso 1 1 calc R . .
C11 C 0.1630(4) 0.5981(3) 0.6722(3) 0.0413(13) Uani 1 1 d . . .
H11 H 0.1638 0.5399 0.6854 0.050 Uiso 1 1 calc R . .
C12 C 0.0603(4) 0.6344(4) 0.6375(3) 0.0424(13) Uani 1 1 d . . .
H12 H -0.0102 0.6017 0.6273 0.051 Uiso 1 1 calc R . .
C13 C 0.0606(4) 0.7187(3) 0.6177(3) 0.0402(13) Uani 1 1 d . . .
H13 H -0.0097 0.7440 0.5928 0.048 Uiso 1 1 calc R . .
C14 C 0.1621(4) 0.7666(3) 0.6337(3) 0.0320(11) Uani 1 1 d . . .
H14 H 0.1606 0.8246 0.6198 0.038 Uiso 1 1 calc R . .
C15 C 0.6620(4) 0.8138(3) 0.9319(3) 0.0324(11) Uani 1 1 d . . .
H15 H 0.7069 0.7792 0.8941 0.039 Uiso 1 1 calc R . .
C16 C 0.6738(4) 0.9054(3) 0.9056(3) 0.0384(13) Uani 1 1 d . . .
H16A H 0.7579 0.9226 0.9129 0.058 Uiso 1 1 calc R . .
H16B H 0.6256 0.9414 0.9382 0.058 Uiso 1 1 calc R . .
H16C H 0.6455 0.9108 0.8487 0.058 Uiso 1 1 calc R . .
C17 C 0.7232(4) 0.7996(4) 1.0159(3) 0.0472(14) Uani 1 1 d . . .
H17A H 0.8063 0.8192 1.0172 0.071 Uiso 1 1 calc R . .
H17B H 0.7219 0.7394 1.0289 0.071 Uiso 1 1 calc R . .
H17C H 0.6806 0.8312 1.0555 0.071 Uiso 1 1 calc R . .
C18 C 0.5092(4) 0.6714(3) 0.9601(3) 0.0397(13) Uani 1 1 d . . .
H18 H 0.5483 0.6735 1.0161 0.048 Uiso 1 1 calc R . .
C19 C 0.5813(5) 0.6134(3) 0.9103(4) 0.0590(17) Uani 1 1 d . . .
H19A H 0.5823 0.5566 0.9334 0.088 Uiso 1 1 calc R . .
H19B H 0.6635 0.6345 0.9102 0.088 Uiso 1 1 calc R . .
H19C H 0.5449 0.6114 0.8549 0.088 Uiso 1 1 calc R . .
C20 C 0.3822(5) 0.6377(3) 0.9638(3) 0.0521(15) Uani 1 1 d . . .
H20A H 0.3853 0.5805 0.9860 0.078 Uiso 1 1 calc R . .
H20B H 0.3420 0.6367 0.9095 0.078 Uiso 1 1 calc R . .
H20C H 0.3378 0.6744 0.9983 0.078 Uiso 1 1 calc R . .
C21 C 0.2576(4) 0.9799(3) 0.8389(3) 0.0328(11) Uani 1 1 d . . .
H21 H 0.2097 1.0073 0.8799 0.039 Uiso 1 1 calc R . .
C22 C 0.3831(4) 1.0169(3) 0.8455(3) 0.0432(13) Uani 1 1 d . . .
H22A H 0.3786 1.0776 0.8351 0.065 Uiso 1 1 calc R . .
H22B H 0.4310 0.9900 0.8059 0.065 Uiso 1 1 calc R . .
H22C H 0.4205 1.0070 0.8998 0.065 Uiso 1 1 calc R . .
C23 C 0.1977(5) 0.9975(3) 0.7549(3) 0.0467(14) Uani 1 1 d . . .
H23A H 0.1938 1.0584 0.7459 0.070 Uiso 1 1 calc R . .
H23B H 0.1166 0.9740 0.7509 0.070 Uiso 1 1 calc R . .
H23C H 0.2445 0.9713 0.7143 0.070 Uiso 1 1 calc R . .
C24 C 0.1084(4) 0.8306(3) 0.8455(3) 0.0316(11) Uani 1 1 d . . .
H24 H 0.0820 0.8397 0.7875 0.038 Uiso 1 1 calc R . .
C25 C 0.0989(4) 0.7359(3) 0.8612(3) 0.0467(14) Uani 1 1 d . . .
H25A H 0.0150 0.7184 0.8530 0.070 Uiso 1 1 calc R . .
H25B H 0.1289 0.7236 0.9168 0.070 Uiso 1 1 calc R . .
H25C H 0.1466 0.7051 0.8240 0.070 Uiso 1 1 calc R . .
C26 C 0.0226(4) 0.8801(4) 0.8944(3) 0.0482(14) Uani 1 1 d . . .
H26A H -0.0589 0.8585 0.8832 0.072 Uiso 1 1 calc R . .
H26B H 0.0249 0.9398 0.8795 0.072 Uiso 1 1 calc R . .
H26C H 0.0466 0.8740 0.9519 0.072 Uiso 1 1 calc R . .
C27 C 0.2986(4) 0.8592(3) 0.9698(3) 0.0323(11) Uani 1 1 d . . .
H27A H 0.2744 0.9128 0.9943 0.039 Uiso 1 1 calc R . .
H27B H 0.2499 0.8136 0.9913 0.039 Uiso 1 1 calc R . .
C28 C 0.4307(4) 0.8427(3) 0.9947(3) 0.0320(11) Uani 1 1 d . . .
H28A H 0.4374 0.8123 1.0468 0.038 Uiso 1 1 calc R . .
H28B H 0.4728 0.8973 1.0026 0.038 Uiso 1 1 calc R . .
O1 O -0.1124(11) 1.0061(8) 0.4921(10) 0.094(4) Uani 0.336(7) 1 d PDU A -1
C29 C -0.0396(16) 0.9297(9) 0.5032(17) 0.093(4) Uani 0.336(7) 1 d PDU A -1
H29A H -0.0821 0.8840 0.5296 0.112 Uiso 0.336(7) 1 calc PR A -1
H29B H -0.0106 0.9091 0.4520 0.112 Uiso 0.336(7) 1 calc PR A -1
C30 C 0.0549(16) 0.9662(11) 0.5556(11) 0.100(4) Uani 0.336(7) 1 d PDU A -1
H30A H 0.1327 0.9410 0.5444 0.120 Uiso 0.336(7) 1 calc PR A -1
H30B H 0.0405 0.9547 0.6124 0.120 Uiso 0.336(7) 1 calc PR A -1
C31 C 0.0577(14) 1.0570(11) 0.5418(12) 0.094(4) Uani 0.336(7) 1 d PDU A -1
H31A H 0.0450 1.0873 0.5924 0.113 Uiso 0.336(7) 1 calc PR A -1
H31B H 0.1367 1.0736 0.5242 0.113 Uiso 0.336(7) 1 calc PR A -1
C32 C -0.0351(17) 1.0790(10) 0.4808(14) 0.090(4) Uani 0.336(7) 1 d PDU A -1
H32A H -0.0057 1.0807 0.4263 0.108 Uiso 0.336(7) 1 calc PR A -1
H32B H -0.0746 1.1330 0.4924 0.108 Uiso 0.336(7) 1 calc PR A -1
O1A O 0.068(2) 0.9675(19) 0.467(2) 0.095(4) Uani 0.164(7) 1 d PDU A -2
C29A C 0.070(2) 1.052(2) 0.504(3) 0.095(4) Uani 0.164(7) 1 d PDU A -2
H29C H 0.1195 1.0534 0.5556 0.114 Uiso 0.164(7) 1 calc PR A -2
H29D H 0.0970 1.0955 0.4670 0.114 Uiso 0.164(7) 1 calc PR A -2
C30A C -0.056(2) 1.057(3) 0.514(2) 0.093(4) Uani 0.164(7) 1 d PDU A -2
H30C H -0.0838 1.1160 0.5057 0.112 Uiso 0.164(7) 1 calc PR A -2
H30D H -0.0715 1.0407 0.5700 0.112 Uiso 0.164(7) 1 calc PR A -2
C31A C -0.1211(19) 1.001(2) 0.457(2) 0.094(4) Uani 0.164(7) 1 d PDU A -2
H31C H -0.1664 0.9590 0.4858 0.112 Uiso 0.164(7) 1 calc PR A -2
H31D H -0.1788 1.0344 0.4215 0.112 Uiso 0.164(7) 1 calc PR A -2
C32A C -0.037(3) 0.960(2) 0.409(2) 0.096(4) Uani 0.164(7) 1 d PDU A -2
H32C H -0.0257 0.9900 0.3582 0.115 Uiso 0.164(7) 1 calc PR A -2
H32D H -0.0586 0.9003 0.3976 0.115 Uiso 0.164(7) 1 calc PR A -2

loop_
_atom_site_aniso_label
_atom_site_aniso_U_11
_atom_site_aniso_U_22
_atom_site_aniso_U_33
_atom_site_aniso_U_23
_atom_site_aniso_U_13
_atom_site_aniso_U_12
Ni1 0.0195(3) 0.0231(3) 0.0180(3) -0.0011(3) -0.0010(2) 0.0005(2)
P1 0.0240(6) 0.0296(7) 0.0207(6) 0.0018(5) -0.0020(5) 0.0006(5)
P2 0.0206(6) 0.0299(7) 0.0233(6) -0.0016(5) 0.0004(5) 0.0013(5)
C1 0.030(3) 0.048(3) 0.015(2) -0.005(2) 0.0030(19) -0.004(2)
C2 0.036(3) 0.052(3) 0.026(3) 0.005(2) -0.001(2) -0.004(2)
C3 0.050(4) 0.049(3) 0.043(3) 0.011(3) 0.003(3) -0.018(3)
C4 0.028(3) 0.088(5) 0.044(3) -0.002(3) 0.000(3) -0.020(3)
C5 0.027(3) 0.083(5) 0.037(3) -0.019(3) -0.002(2) -0.002(3)
C6 0.031(3) 0.051(3) 0.030(3) -0.012(2) 0.001(2) 0.005(2)
C7 0.027(2) 0.026(2) 0.021(2) -0.001(2) 0.0010(19) 0.000(2)
C8 0.025(2) 0.028(3) 0.023(2) -0.001(2) -0.0021(19) 0.003(2)
C9 0.023(2) 0.037(3) 0.015(2) -0.007(2) -0.0003(18) -0.002(2)
C10 0.036(3) 0.035(3) 0.030(3) 0.003(2) 0.001(2) 0.006(2)
C11 0.042(3) 0.035(3) 0.047(3) -0.008(3) 0.002(3) -0.009(2)
C12 0.029(3) 0.053(4) 0.045(3) -0.011(3) -0.001(2) -0.014(3)
C13 0.029(3) 0.048(4) 0.042(3) -0.006(3) -0.005(2) 0.001(2)
C14 0.026(3) 0.038(3) 0.031(3) -0.005(2) -0.002(2) -0.003(2)
C15 0.020(2) 0.046(3) 0.031(3) -0.001(2) 0.000(2) 0.004(2)
C16 0.020(3) 0.057(4) 0.037(3) -0.003(3) -0.004(2) -0.006(2)
C17 0.031(3) 0.072(4) 0.036(3) -0.007(3) -0.012(2) 0.003(3)
C18 0.044(3) 0.041(3) 0.032(3) 0.015(2) -0.007(2) -0.001(2)
C19 0.070(4) 0.035(3) 0.072(4) 0.013(3) 0.002(3) 0.022(3)
C20 0.058(4) 0.047(3) 0.051(4) 0.010(3) -0.002(3) -0.013(3)
C21 0.034(3) 0.029(3) 0.036(3) -0.004(2) 0.006(2) 0.006(2)
C22 0.045(3) 0.030(3) 0.054(4) 0.000(3) -0.004(3) -0.004(2)
C23 0.055(4) 0.032(3) 0.051(3) 0.010(3) -0.010(3) 0.005(3)
C24 0.020(2) 0.044(3) 0.031(3) -0.004(2) 0.000(2) -0.001(2)
C25 0.036(3) 0.050(3) 0.053(4) 0.000(3) 0.001(3) -0.017(3)
C26 0.023(3) 0.067(4) 0.055(4) -0.004(3) 0.006(2) 0.006(3)
C27 0.027(3) 0.042(3) 0.029(3) -0.006(2) 0.005(2) 0.002(2)
C28 0.033(3) 0.042(3) 0.021(2) -0.001(2) 0.004(2) -0.002(2)
O1 0.114(8) 0.090(8) 0.076(10) 0.005(7) -0.014(7) 0.008(6)
C29 0.117(9) 0.085(8) 0.075(10) 0.000(7) -0.010(8) 0.005(7)
C30 0.121(9) 0.094(9) 0.082(10) 0.001(8) -0.013(8) 0.009(7)
C31 0.117(9) 0.089(8) 0.072(11) -0.013(8) -0.013(8) 0.011(7)
C32 0.114(9) 0.080(8) 0.073(10) -0.006(7) -0.015(8) 0.011(6)
O1A 0.118(9) 0.088(8) 0.078(10) -0.005(8) -0.009(8) 0.007(7)
C29A 0.117(8) 0.088(8) 0.076(10) -0.005(8) -0.013(8) 0.008(7)
C30A 0.116(8) 0.085(8) 0.075(10) -0.003(7) -0.015(8) 0.010(7)
C31A 0.117(8) 0.085(8) 0.076(10) -0.001(7) -0.012(8) 0.005(6)
C32A 0.121(9) 0.086(9) 0.077(11) -0.003(8) -0.010(8) 0.004(8)

loop_
_atom_type_symbol
_atom_type_description
_atom_type_scat_dispersion_real
_atom_type_scat_dispersion_imag
_atom_type_scat_source
C C 0.0033 0.0016 'International Tables Vol C Tables 4.2.6.8 and 6.1.1.4'
H H 0.0000 0.0000 'International Tables Vol C Tables 4.2.6.8 and 6.1.1.4'
O O 0.0106 0.0060 'International Tables Vol C Tables 4.2.6.8 and 6.1.1.4'
P P 0.1023 0.0942 'International Tables Vol C Tables 4.2.6.8 and 6.1.1.4'
Ni Ni 0.3393 1.1124 'International Tables Vol C Tables 4.2.6.8 and 6.1.1.4'

loop_
_geom_angle_atom_site_label_1
_geom_angle_atom_site_label_2
_geom_angle_atom_site_label_3
_geom_angle
_geom_angle_site_symmetry_1
_geom_angle_site_symmetry_3
_geom_angle_publ_flag
C7 Ni1 C8 42.20(16) . . ?
C7 Ni1 P2 154.39(13) . . ?
C8 Ni1 P2 112.66(13) . . ?
C7 Ni1 P1 113.35(13) . . ?
C8 Ni1 P1 155.32(13) . . ?
P2 Ni1 P1 91.99(5) . . ?
C15 P1 C18 103.2(2) . . ?
C15 P1 C28 103.2(2) . . ?
C18 P1 C28 104.0(2) . . ?
C15 P1 Ni1 119.74(15) . . ?
C18 P1 Ni1 117.32(17) . . ?
C28 P1 Ni1 107.49(15) . . ?
C27 P2 C24 103.0(2) . . ?
C27 P2 C21 103.9(2) . . ?
C24 P2 C21 103.6(2) . . ?
C27 P2 Ni1 107.82(15) . . ?
C24 P2 Ni1 120.93(15) . . ?
C21 P2 Ni1 115.69(15) . . ?
C6 C1 C2 116.1(4) . . ?
C6 C1 C7 119.1(5) . . ?
C2 C1 C7 124.8(4) . . ?
C3 C2 C1 121.9(5) . . ?
C3 C2 H2 119.0 . . ?
C1 C2 H2 119.0 . . ?
C4 C3 C2 120.4(5) . . ?
C4 C3 H3 119.8 . . ?
C2 C3 H3 119.8 . . ?
C3 C4 C5 119.1(5) . . ?
C3 C4 H4 120.4 . . ?
C5 C4 H4 120.4 . . ?
C4 C5 C6 120.2(5) . . ?
C4 C5 H5 119.9 . . ?
C6 C5 H5 119.9 . . ?
C5 C6 C1 122.2(5) . . ?
C5 C6 H6 118.9 . . ?
C1 C6 H6 118.9 . . ?
C8 C7 C1 123.2(4) . . ?
C8 C7 Ni1 69.0(2) . . ?
C1 C7 Ni1 109.5(3) . . ?
C8 C7 H7 118.4 . . ?
C1 C7 H7 118.4 . . ?
Ni1 C7 H7 91.4 . . ?
C7 C8 C9 123.9(4) . . ?
C7 C8 Ni1 68.8(2) . . ?
C9 C8 Ni1 109.2(3) . . ?
C7 C8 H8 118.1 . . ?
C9 C8 H8 118.1 . . ?
Ni1 C8 H8 92.0 . . ?
C14 C9 C10 117.2(4) . . ?
C14 C9 C8 119.0(4) . . ?
C10 C9 C8 123.8(4) . . ?
C11 C10 C9 121.1(5) . . ?
C11 C10 H10 119.4 . . ?
C9 C10 H10 119.4 . . ?
C12 C11 C10 120.3(5) . . ?
C12 C11 H11 119.8 . . ?
C10 C11 H11 119.8 . . ?
C11 C12 C13 119.3(5) . . ?
C11 C12 H12 120.3 . . ?
C13 C12 H12 120.3 . . ?
C14 C13 C12 120.4(5) . . ?
C14 C13 H13 119.8 . . ?
C12 C13 H13 119.8 . . ?
C13 C14 C9 121.5(5) . . ?
C13 C14 H14 119.2 . . ?
C9 C14 H14 119.2 . . ?
C16 C15 C17 111.1(4) . . ?
C16 C15 P1 110.4(3) . . ?
C17 C15 P1 115.3(3) . . ?
C16 C15 H15 106.5 . . ?
C17 C15 H15 106.5 . . ?
P1 C15 H15 106.5 . . ?
C15 C16 H16A 109.5 . . ?
C15 C16 H16B 109.5 . . ?
H16A C16 H16B 109.5 . . ?
C15 C16 H16C 109.5 . . ?
H16A C16 H16C 109.5 . . ?
H16B C16 H16C 109.5 . . ?
C15 C17 H17A 109.5 . . ?
C15 C17 H17B 109.5 . . ?
H17A C17 H17B 109.5 . . ?
C15 C17 H17C 109.5 . . ?
H17A C17 H17C 109.5 . . ?
H17B C17 H17C 109.5 . . ?
C19 C18 C20 110.3(5) . . ?
C19 C18 P1 111.0(3) . . ?
C20 C18 P1 109.9(3) . . ?
C19 C18 H18 108.5 . . ?
C20 C18 H18 108.5 . . ?
P1 C18 H18 108.5 . . ?
C18 C19 H19A 109.5 . . ?
C18 C19 H19B 109.5 . . ?
H19A C19 H19B 109.5 . . ?
C18 C19 H19C 109.5 . . ?
H19A C19 H19C 109.5 . . ?
H19B C19 H19C 109.5 . . ?
C18 C20 H20A 109.5 . . ?
C18 C20 H20B 109.5 . . ?
H20A C20 H20B 109.5 . . ?
C18 C20 H20C 109.5 . . ?
H20A C20 H20C 109.5 . . ?
H20B C20 H20C 109.5 . . ?
C22 C21 C23 109.5(4) . . ?
C22 C21 P2 109.4(3) . . ?
C23 C21 P2 111.2(3) . . ?
C22 C21 H21 108.9 . . ?
C23 C21 H21 108.9 . . ?
P2 C21 H21 108.9 . . ?
C21 C22 H22A 109.5 . . ?
C21 C22 H22B 109.5 . . ?
H22A C22 H22B 109.5 . . ?
C21 C22 H22C 109.5 . . ?
H22A C22 H22C 109.5 . . ?
H22B C22 H22C 109.5 . . ?
C21 C23 H23A 109.5 . . ?
C21 C23 H23B 109.5 . . ?
H23A C23 H23B 109.5 . . ?
C21 C23 H23C 109.5 . . ?
H23A C23 H23C 109.5 . . ?
H23B C23 H23C 109.5 . . ?
C26 C24 C25 111.1(4) . . ?
C26 C24 P2 114.4(3) . . ?
C25 C24 P2 110.5(3) . . ?
C26 C24 H24 106.8 . . ?
C25 C24 H24 106.8 . . ?
P2 C24 H24 106.8 . . ?
C24 C25 H25A 109.5 . . ?
C24 C25 H25B 109.5 . . ?
H25A C25 H25B 109.5 . . ?
C24 C25 H25C 109.5 . . ?
H25A C25 H25C 109.5 . . ?
H25B C25 H25C 109.5 . . ?
C24 C26 H26A 109.5 . . ?
C24 C26 H26B 109.5 . . ?
H26A C26 H26B 109.5 . . ?
C24 C26 H26C 109.5 . . ?
H26A C26 H26C 109.5 . . ?
H26B C26 H26C 109.5 . . ?
C28 C27 P2 113.1(3) . . ?
C28 C27 H27A 109.0 . . ?
P2 C27 H27A 109.0 . . ?
C28 C27 H27B 109.0 . . ?
P2 C27 H27B 109.0 . . ?
H27A C27 H27B 107.8 . . ?
C27 C28 P1 112.2(3) . . ?
C27 C28 H28A 109.2 . . ?
P1 C28 H28A 109.2 . . ?
C27 C28 H28B 109.2 . . ?
P1 C28 H28B 109.2 . . ?
H28A C28 H28B 107.9 . . ?
C32 O1 C29 109.9(15) . . ?
C30 C29 O1 96.9(9) . . ?
C30 C29 H29A 112.4 . . ?
O1 C29 H29A 112.4 . . ?
C30 C29 H29B 112.4 . . ?
O1 C29 H29B 112.4 . . ?
H29A C29 H29B 109.9 . . ?
C29 C30 C31 109.0(5) . . ?
C29 C30 H30A 109.9 . . ?
C31 C30 H30A 109.9 . . ?
C29 C30 H30B 109.9 . . ?
C31 C30 H30B 109.9 . . ?
H30A C30 H30B 108.3 . . ?
C32 C31 C30 109.0(5) . . ?
C32 C31 H31A 109.9 . . ?
C30 C31 H31A 109.9 . . ?
C32 C31 H31B 109.9 . . ?
C30 C31 H31B 109.9 . . ?
H31A C31 H31B 108.3 . . ?
C31 C32 O1 96.9(9) . . ?
C31 C32 H32A 112.4 . . ?
O1 C32 H32A 112.4 . . ?
C31 C32 H32B 112.4 . . ?
O1 C32 H32B 112.4 . . ?
H32A C32 H32B 109.9 . . ?
C32A O1A C29A 109.9(15) . . ?
C30A C29A O1A 96.9(9) . . ?
C30A C29A H29C 112.4 . . ?
O1A C29A H29C 112.4 . . ?
C30A C29A H29D 112.4 . . ?
O1A C29A H29D 112.4 . . ?
H29C C29A H29D 109.9 . . ?
C29A C30A C31A 109.0(5) . . ?
C29A C30A H30C 109.9 . . ?
C31A C30A H30C 109.9 . . ?
C29A C30A H30D 109.9 . . ?
C31A C30A H30D 109.9 . . ?
H30C C30A H30D 108.3 . . ?
C32A C31A C30A 109.0(5) . . ?
C32A C31A H31C 109.9 . . ?
C30A C31A H31C 109.9 . . ?
C32A C31A H31D 109.9 . . ?
C30A C31A H31D 109.9 . . ?
H31C C31A H31D 108.3 . . ?
C31A C32A O1A 96.9(9) . . ?
C31A C32A H32C 112.4 . . ?
O1A C32A H32C 112.4 . . ?
C31A C32A H32D 112.4 . . ?
O1A C32A H32D 112.4 . . ?
H32C C32A H32D 109.9 . . ?

loop_
_geom_bond_atom_site_label_1
_geom_bond_atom_site_label_2
_geom_bond_distance
_geom_bond_site_symmetry_2
_geom_bond_publ_flag
Ni1 C7 1.979(4) . ?
Ni1 C8 1.983(4) . ?
Ni1 P2 2.1484(12) . ?
Ni1 P1 2.1504(13) . ?
P1 C15 1.842(4) . ?
P1 C18 1.854(5) . ?
P1 C28 1.864(4) . ?
P2 C27 1.848(5) . ?
P2 C24 1.848(4) . ?
P2 C21 1.851(5) . ?
C1 C6 1.390(6) . ?
C1 C2 1.400(7) . ?
C1 C7 1.473(6) . ?
C2 C3 1.379(7) . ?
C2 H2 0.9500 . ?
C3 C4 1.374(7) . ?
C3 H3 0.9500 . ?
C4 C5 1.379(8) . ?
C4 H4 0.9500 . ?
C5 C6 1.381(7) . ?
C5 H5 0.9500 . ?
C6 H6 0.9500 . ?
C7 C8 1.426(6) . ?
C7 H7 0.9500 . ?
C8 C9 1.469(6) . ?
C8 H8 0.9500 . ?
C9 C14 1.389(6) . ?
C9 C10 1.397(6) . ?
C10 C11 1.384(6) . ?
C10 H10 0.9500 . ?
C11 C12 1.375(7) . ?
C11 H11 0.9500 . ?
C12 C13 1.379(7) . ?
C12 H12 0.9500 . ?
C13 C14 1.377(6) . ?
C13 H13 0.9500 . ?
C14 H14 0.9500 . ?
C15 C16 1.527(7) . ?
C15 C17 1.528(6) . ?
C15 H15 1.0000 . ?
C16 H16A 0.9800 . ?
C16 H16B 0.9800 . ?
C16 H16C 0.9800 . ?
C17 H17A 0.9800 . ?
C17 H17B 0.9800 . ?
C17 H17C 0.9800 . ?
C18 C19 1.515(7) . ?
C18 C20 1.525(7) . ?
C18 H18 1.0000 . ?
C19 H19A 0.9800 . ?
C19 H19B 0.9800 . ?
C19 H19C 0.9800 . ?
C20 H20A 0.9800 . ?
C20 H20B 0.9800 . ?
C20 H20C 0.9800 . ?
C21 C22 1.520(6) . ?
C21 C23 1.530(6) . ?
C21 H21 1.0000 . ?
C22 H22A 0.9800 . ?
C22 H22B 0.9800 . ?
C22 H22C 0.9800 . ?
C23 H23A 0.9800 . ?
C23 H23B 0.9800 . ?
C23 H23C 0.9800 . ?
C24 C26 1.525(6) . ?
C24 C25 1.531(7) . ?
C24 H24 1.0000 . ?
C25 H25A 0.9800 . ?
C25 H25B 0.9800 . ?
C25 H25C 0.9800 . ?
C26 H26A 0.9800 . ?
C26 H26B 0.9800 . ?
C26 H26C 0.9800 . ?
C27 C28 1.530(6) . ?
C27 H27A 0.9900 . ?
C27 H27B 0.9900 . ?
C28 H28A 0.9900 . ?
C28 H28B 0.9900 . ?
O1 C32 1.466(6) . ?
O1 C29 1.466(6) . ?
C29 C30 1.442(7) . ?
C29 H29A 0.9900 . ?
C29 H29B 0.9900 . ?
C30 C31 1.460(10) . ?
C30 H30A 0.9900 . ?
C30 H30B 0.9900 . ?
C31 C32 1.441(7) . ?
C31 H31A 0.9900 . ?
C31 H31B 0.9900 . ?
C32 H32A 0.9900 . ?
C32 H32B 0.9900 . ?
O1A C32A 1.466(6) . ?
O1A C29A 1.466(6) . ?
C29A C30A 1.441(7) . ?
C29A H29C 0.9900 . ?
C29A H29D 0.9900 . ?
C30A C31A 1.460(10) . ?
C30A H30C 0.9900 . ?
C30A H30D 0.9900 . ?
C31A C32A 1.441(7) . ?
C31A H31C 0.9900 . ?
C31A H31D 0.9900 . ?
C32A H32C 0.9900 . ?
C32A H32D 0.9900 . ?

loop_
_geom_torsion_atom_site_label_1
_geom_torsion_atom_site_label_2
_geom_torsion_atom_site_label_3
_geom_torsion_atom_site_label_4
_geom_torsion
_geom_torsion_site_symmetry_1
_geom_torsion_site_symmetry_2
_geom_torsion_site_symmetry_3
_geom_torsion_site_symmetry_4
_geom_torsion_publ_flag
C7 Ni1 P1 C15 50.8(2) . . . . ?
C8 Ni1 P1 C15 57.6(4) . . . . ?
P2 Ni1 P1 C15 -125.37(19) . . . . ?
C7 Ni1 P1 C18 -75.4(2) . . . . ?
C8 Ni1 P1 C18 -68.6(4) . . . . ?
P2 Ni1 P1 C18 108.42(19) . . . . ?
C7 Ni1 P1 C28 168.0(2) . . . . ?
C8 Ni1 P1 C28 174.8(3) . . . . ?
P2 Ni1 P1 C28 -8.21(16) . . . . ?
C7 Ni1 P2 C27 -178.0(3) . . . . ?
C8 Ni1 P2 C27 172.5(2) . . . . ?
P1 Ni1 P2 C27 -6.18(17) . . . . ?
C7 Ni1 P2 C24 64.1(4) . . . . ?
C8 Ni1 P2 C24 54.6(2) . . . . ?
P1 Ni1 P2 C24 -124.09(19) . . . . ?
C7 Ni1 P2 C21 -62.3(4) . . . . ?
C8 Ni1 P2 C21 -71.8(2) . . . . ?
P1 Ni1 P2 C21 109.59(17) . . . . ?
C6 C1 C2 C3 -2.0(7) . . . . ?
C7 C1 C2 C3 179.3(4) . . . . ?
C1 C2 C3 C4 1.7(8) . . . . ?
C2 C3 C4 C5 -0.5(8) . . . . ?
C3 C4 C5 C6 -0.3(8) . . . . ?
C4 C5 C6 C1 -0.1(7) . . . . ?
C2 C1 C6 C5 1.2(7) . . . . ?
C7 C1 C6 C5 179.9(4) . . . . ?
C6 C1 C7 C8 -173.5(4) . . . . ?
C2 C1 C7 C8 5.2(7) . . . . ?
C6 C1 C7 Ni1 109.3(4) . . . . ?
C2 C1 C7 Ni1 -72.0(5) . . . . ?
P2 Ni1 C7 C8 -13.1(5) . . . . ?
P1 Ni1 C7 C8 175.8(2) . . . . ?
C8 Ni1 C7 C1 119.1(4) . . . . ?
P2 Ni1 C7 C1 106.0(4) . . . . ?
P1 Ni1 C7 C1 -65.1(3) . . . . ?
C1 C7 C8 C9 160.4(4) . . . . ?
Ni1 C7 C8 C9 -99.4(4) . . . . ?
C1 C7 C8 Ni1 -100.2(4) . . . . ?
P2 Ni1 C8 C7 173.9(2) . . . . ?
P1 Ni1 C8 C7 -9.3(5) . . . . ?
C7 Ni1 C8 C9 119.9(4) . . . . ?
P2 Ni1 C8 C9 -66.2(3) . . . . ?
P1 Ni1 C8 C9 110.5(3) . . . . ?
C7 C8 C9 C14 -170.3(4) . . . . ?
Ni1 C8 C9 C14 112.9(4) . . . . ?
C7 C8 C9 C10 9.2(7) . . . . ?
Ni1 C8 C9 C10 -67.6(5) . . . . ?
C14 C9 C10 C11 -1.5(7) . . . . ?
C8 C9 C10 C11 179.0(4) . . . . ?
C9 C10 C11 C12 0.5(7) . . . . ?
C10 C11 C12 C13 0.8(7) . . . . ?
C11 C12 C13 C14 -1.1(8) . . . . ?
C12 C13 C14 C9 0.1(7) . . . . ?
C10 C9 C14 C13 1.1(7) . . . . ?
C8 C9 C14 C13 -179.3(4) . . . . ?
C18 P1 C15 C16 -176.0(3) . . . . ?
C28 P1 C15 C16 -68.0(4) . . . . ?
Ni1 P1 C15 C16 51.4(4) . . . . ?
C18 P1 C15 C17 -49.1(4) . . . . ?
C28 P1 C15 C17 59.0(4) . . . . ?
Ni1 P1 C15 C17 178.3(3) . . . . ?
C15 P1 C18 C19 -65.2(4) . . . . ?
C28 P1 C18 C19 -172.7(4) . . . . ?
Ni1 P1 C18 C19 68.8(4) . . . . ?
C15 P1 C18 C20 172.5(4) . . . . ?
C28 P1 C18 C20 64.9(4) . . . . ?
Ni1 P1 C18 C20 -53.6(4) . . . . ?
C27 P2 C21 C22 74.6(4) . . . . ?
C24 P2 C21 C22 -178.0(3) . . . . ?
Ni1 P2 C21 C22 -43.4(4) . . . . ?
C27 P2 C21 C23 -164.2(3) . . . . ?
C24 P2 C21 C23 -56.9(4) . . . . ?
Ni1 P2 C21 C23 77.8(4) . . . . ?
C27 P2 C24 C26 54.8(4) . . . . ?
C21 P2 C24 C26 -53.3(4) . . . . ?
Ni1 P2 C24 C26 175.1(3) . . . . ?
C27 P2 C24 C25 -71.5(4) . . . . ?
C21 P2 C24 C25 -179.5(3) . . . . ?
Ni1 P2 C24 C25 48.8(4) . . . . ?
C24 P2 C27 C28 151.9(3) . . . . ?
C21 P2 C27 C28 -100.3(4) . . . . ?
Ni1 P2 C27 C28 23.0(4) . . . . ?
P2 C27 C28 P1 -30.3(4) . . . . ?
C15 P1 C28 C27 151.8(3) . . . . ?
C18 P1 C28 C27 -100.7(4) . . . . ?
Ni1 P1 C28 C27 24.3(4) . . . . ?
C32 O1 C29 C30 42(2) . . . . ?
O1 C29 C30 C31 -24.1(14) . . . . ?
C29 C30 C31 C32 0.2(4) . . . . ?
C30 C31 C32 O1 23.8(14) . . . . ?
C29 O1 C32 C31 -42(2) . . . . ?
C32A O1A C29A C30A 42(2) . . . . ?
O1A C29A C30A C31A -23.9(14) . . . . ?
C29A C30A C31A C32A 0.0(4) . . . . ?
C30A C31A C32A O1A 24.0(14) . . . . ?
C29A O1A C32A C31A -42(2) . . . . ?
